data_4337464
loop_
_publ_author_name
'Majumdar, Amit'
'Apfel, Ulf-Peter'
'Jiang, Yunbo'
'Mo\"enne-Loccoz, Pierre'
'Lippard, Stephen J.'

_publ_section_title
;
 Versatile reactivity of a solvent-coordinated diiron(II) compound:
 synthesis and dioxygen reactivity of a mixed-valent Fe(II)Fe(III)
 species.
;
_journal_issue 1
_journal_name_full 'Inorganic chemistry'
_journal_page_first 167
_journal_page_last 181
_journal_paper_doi 10.1021/ic4019585
_journal_volume 53
_journal_year 2014
_chemical_formula_moiety '2(C46 H56 Cl3 Fe2 N11 O2),4(B F4),C4 H10 O'
_chemical_formula_sum 'C96 H122 B4 Cl6 F16 Fe4 N22 O5'
_chemical_formula_weight 2447.50
_chemical_name_systematic
;
 ? 
;
_space_group_IT_number 14
_symmetry_cell_setting monoclinic
_symmetry_space_group_name_Hall '-P 2ybc'
_symmetry_space_group_name_H-M 'P 1 21/c 1'
_atom_sites_solution_hydrogens geom
_atom_sites_solution_primary direct
_atom_sites_solution_secondary difmap
_audit_creation_method SHELXL-97
_cell_angle_alpha 90.00
_cell_angle_beta 114.8260(10)
_cell_angle_gamma 90.00
_cell_formula_units_Z 2
_cell_length_a 19.6058(8)
_cell_length_b 21.5223(9)
_cell_length_c 17.6495(7)
_cell_measurement_reflns_used 28294
_cell_measurement_temperature 100(2)
_cell_measurement_theta_max 25.67
_cell_measurement_theta_min 2.21
_cell_volume 6759.2(5)
_computing_cell_refinement 'SAINT 7.46A (Bruker-Axs,2009)'
_computing_data_collection 'APEX2 v2009.3.0 (Bruker-Axs,2009)'
_computing_data_reduction 'SAINT 7.46A (Bruker-Axs,2009)'
_computing_molecular_graphics 'Bruker SHELXTL'
_computing_publication_material 'Bruker SHELXTL'
_computing_structure_refinement 'SHELXL-97 (Sheldrick, 2008)'
_computing_structure_solution 'SHELXS-97 (Sheldrick, 2008)'
_diffrn_ambient_temperature 100(2)
_diffrn_measured_fraction_theta_full 0.999
_diffrn_measured_fraction_theta_max 0.999
_diffrn_measurement_device_type 'CCD area detector'
_diffrn_measurement_method 'phi and omega scan'
_diffrn_radiation_monochromator graphite
_diffrn_radiation_source 'fine-focus sealed tube'
_diffrn_radiation_type MoK\a
_diffrn_radiation_wavelength 0.71073
_diffrn_reflns_av_R_equivalents 0.0405
_diffrn_reflns_av_sigmaI/netI 0.0251
_diffrn_reflns_limit_h_max 23
_diffrn_reflns_limit_h_min -23
_diffrn_reflns_limit_k_max 25
_diffrn_reflns_limit_k_min -26
_diffrn_reflns_limit_l_max 21
_diffrn_reflns_limit_l_min -21
_diffrn_reflns_number 108108
_diffrn_reflns_theta_full 25.74
_diffrn_reflns_theta_max 25.74
_diffrn_reflns_theta_min 1.14
_exptl_absorpt_coefficient_mu 0.611
_exptl_absorpt_correction_T_max 0.9760
_exptl_absorpt_correction_T_min 0.7921
_exptl_absorpt_correction_type multi-scan
_exptl_absorpt_process_details 'SADABS (Sheldrick, 2009)'
_exptl_crystal_colour Orange
_exptl_crystal_density_diffrn 1.203
_exptl_crystal_density_method 'not measured'
_exptl_crystal_description Plate
_exptl_crystal_F_000 2524
_exptl_crystal_size_max 0.40
_exptl_crystal_size_mid 0.14
_exptl_crystal_size_min 0.04
_platon_squeeze_details
;
;
_refine_diff_density_max 2.330
_refine_diff_density_min -0.870
_refine_diff_density_rms 0.114
_refine_ls_extinction_method none
_refine_ls_goodness_of_fit_ref 1.065
_refine_ls_hydrogen_treatment constr
_refine_ls_matrix_type full
_refine_ls_number_parameters 711
_refine_ls_number_reflns 12909
_refine_ls_number_restraints 16
_refine_ls_restrained_S_all 1.068
_refine_ls_R_factor_all 0.0708
_refine_ls_R_factor_gt 0.0595
_refine_ls_shift/su_max 0.087
_refine_ls_shift/su_mean 0.001
_refine_ls_structure_factor_coef Fsqd
_refine_ls_weighting_details 'calc w=1/[\s^2^(Fo^2^)+(0.1377P)^2^+5.6035P] where P=(Fo^2^+2Fc^2^)/3'
_refine_ls_weighting_scheme calc
_refine_ls_wR_factor_gt 0.1899
_refine_ls_wR_factor_ref 0.1999
_reflns_number_gt 10503
_reflns_number_total 12909
_reflns_threshold_expression >2sigma(I)
_cod_data_source_file ic4019585_si_002.cif
_cod_data_source_block 67
_cod_depositor_comments
;
The following automatic conversions were performed:

'_symmetry_cell_setting' value 'Monoclinic' changed to 'monoclinic'
according to
/usr/data/users/saulius/automatic-downloads/current/ACS/lib/dictionaries/cif_core.dic
dictionary named 'cif_core.dic' version 2.4.2 from 2011-04-26.

Automatic conversion script
Id: cif_fix_values 2281 2013-09-26 08:29:07Z andrius 
;
_cod_original_sg_symbol_H-M P21/c
_cod_database_code 4337464

loop_
_space_group_symop_id
_space_group_symop_operation_xyz
1 'x, y, z'
2 '-x, y+1/2, -z+1/2'
3 '-x, -y, -z'
4 'x, -y-1/2, z-1/2'

loop_
_atom_site_label
_atom_site_type_symbol
_atom_site_fract_x
_atom_site_fract_y
_atom_site_fract_z
_atom_site_U_iso_or_equiv
_atom_site_adp_type
_atom_site_occupancy
_atom_site_symmetry_multiplicity
_atom_site_calc_flag
_atom_site_refinement_flags
_atom_site_disorder_assembly
_atom_site_disorder_group
C1 C 0.76845(19) 0.50858(16) 0.3657(2) 0.0254(7) Uani 1 1 d . . .
H1 H 0.7912 0.5134 0.4277 0.031 Uiso 1 1 calc R . .
C2 C 0.74508(19) 0.44171(17) 0.3433(2) 0.0289(7) Uani 1 1 d . . .
H2A H 0.7374 0.4333 0.2851 0.035 Uiso 1 1 calc R . .
H2B H 0.7849 0.4135 0.3807 0.035 Uiso 1 1 calc R . .
C3 C 0.6863(2) 0.43075(17) 0.4419(2) 0.0295(7) Uani 1 1 d . . .
H3A H 0.6711 0.3900 0.4560 0.035 Uiso 1 1 calc R . .
H3B H 0.7404 0.4369 0.4783 0.035 Uiso 1 1 calc R . .
C4 C 0.64171(19) 0.48108(16) 0.4578(2) 0.0259(7) Uani 1 1 d . . .
C5 C 0.56381(19) 0.55790(16) 0.4376(2) 0.0264(7) Uani 1 1 d . . .
C6 C 0.5121(2) 0.60549(17) 0.4060(2) 0.0293(7) Uani 1 1 d . . .
H6 H 0.4945 0.6181 0.3494 0.035 Uiso 1 1 calc R . .
C7 C 0.4870(2) 0.63404(18) 0.4598(2) 0.0348(8) Uani 1 1 d . . .
H7 H 0.4512 0.6667 0.4397 0.042 Uiso 1 1 calc R . .
C8 C 0.5137(2) 0.6154(2) 0.5439(2) 0.0406(9) Uani 1 1 d . . .
H8 H 0.4959 0.6362 0.5795 0.049 Uiso 1 1 calc R . .
C9 C 0.5645(2) 0.56812(19) 0.5758(2) 0.0370(9) Uani 1 1 d . . .
H9 H 0.5823 0.5556 0.6325 0.044 Uiso 1 1 calc R . .
C10 C 0.5890(2) 0.53910(17) 0.5206(2) 0.0286(7) Uani 1 1 d . . .
C11 C 0.6797(2) 0.4568(2) 0.6102(2) 0.0406(9) Uani 1 1 d . . .
H11A H 0.6952 0.4157 0.5978 0.049 Uiso 1 1 calc R . .
H11B H 0.6463 0.4499 0.6386 0.049 Uiso 1 1 calc R . .
C12 C 0.7480(2) 0.4919(2) 0.6673(2) 0.0482(11) Uani 1 1 d . . .
H12A H 0.7831 0.4960 0.6410 0.072 Uiso 1 1 calc R . .
H12B H 0.7726 0.4694 0.7201 0.072 Uiso 1 1 calc R . .
H12C H 0.7332 0.5333 0.6779 0.072 Uiso 1 1 calc R . .
C13 C 0.6378(2) 0.37203(16) 0.3106(2) 0.0311(8) Uani 1 1 d . . .
H13A H 0.6545 0.3370 0.3506 0.037 Uiso 1 1 calc R . .
H13B H 0.6513 0.3626 0.2636 0.037 Uiso 1 1 calc R . .
C14 C 0.5548(2) 0.38115(17) 0.2791(2) 0.0288(7) Uani 1 1 d . . .
C15 C 0.44739(19) 0.42876(16) 0.23092(19) 0.0250(7) Uani 1 1 d . . .
C16 C 0.3887(2) 0.47127(17) 0.2040(2) 0.0278(7) Uani 1 1 d . . .
H16 H 0.3980 0.5146 0.2045 0.033 Uiso 1 1 calc R . .
C17 C 0.3165(2) 0.44838(19) 0.1764(2) 0.0327(8) Uani 1 1 d . . .
H17 H 0.2753 0.4764 0.1564 0.039 Uiso 1 1 calc R . .
C18 C 0.3029(2) 0.38442(19) 0.1774(2) 0.0351(8) Uani 1 1 d . . .
H18 H 0.2525 0.3702 0.1583 0.042 Uiso 1 1 calc R . .
C19 C 0.3606(2) 0.34183(18) 0.2054(2) 0.0322(8) Uani 1 1 d . . .
H19 H 0.3514 0.2986 0.2067 0.039 Uiso 1 1 calc R . .
C20 C 0.4327(2) 0.36515(17) 0.2315(2) 0.0292(7) Uani 1 1 d . . .
C21 C 0.5183(2) 0.26899(18) 0.2820(3) 0.0437(10) Uani 1 1 d . . .
H21A H 0.5504 0.2643 0.3424 0.052 Uiso 1 1 calc R . .
H21B H 0.4702 0.2476 0.2698 0.052 Uiso 1 1 calc R . .
C22 C 0.5552(3) 0.2384(2) 0.2351(3) 0.0590(13) Uani 1 1 d . . .
H22A H 0.5199 0.2352 0.1762 0.088 Uiso 1 1 calc R . .
H22B H 0.5714 0.1967 0.2579 0.088 Uiso 1 1 calc R . .
H22C H 0.5991 0.2628 0.2399 0.088 Uiso 1 1 calc R . .
C23 C 0.82601(19) 0.52700(16) 0.3325(2) 0.0279(7) Uani 1 1 d . . .
H23A H 0.8704 0.4994 0.3567 0.033 Uiso 1 1 calc R . .
H23B H 0.8038 0.5221 0.2710 0.033 Uiso 1 1 calc R . .
C24 C 0.91051(19) 0.59761(18) 0.4398(2) 0.0303(7) Uani 1 1 d . . .
H24A H 0.9437 0.6330 0.4422 0.036 Uiso 1 1 calc R . .
H24B H 0.9411 0.5592 0.4538 0.036 Uiso 1 1 calc R . .
C25 C 0.87751(19) 0.60726(16) 0.5005(2) 0.0265(7) Uani 1 1 d . . .
C26 C 0.79809(19) 0.63363(16) 0.5516(2) 0.0261(7) Uani 1 1 d . . .
C27 C 0.7362(2) 0.65312(17) 0.5645(2) 0.0297(7) Uani 1 1 d . . .
H27 H 0.6880 0.6582 0.5196 0.036 Uiso 1 1 calc R . .
C28 C 0.7486(2) 0.6648(2) 0.6467(2) 0.0396(9) Uani 1 1 d . . .
H28 H 0.7077 0.6786 0.6579 0.048 Uiso 1 1 calc R . .
C29 C 0.8186(3) 0.6570(2) 0.7130(2) 0.0481(11) Uani 1 1 d . . .
H29 H 0.8246 0.6663 0.7681 0.058 Uiso 1 1 calc R . .
C30 C 0.8799(3) 0.6360(2) 0.7002(2) 0.0464(11) Uani 1 1 d . . .
H30 H 0.9275 0.6297 0.7454 0.056 Uiso 1 1 calc R . .
C31 C 0.8683(2) 0.62477(19) 0.6186(2) 0.0346(8) Uani 1 1 d . . .
C32 C 0.9973(2) 0.5943(3) 0.6294(3) 0.0615(12) Uani 1 1 d D . .
H32A H 1.0133 0.5628 0.5993 0.074 Uiso 0.49(4) 1 calc PR A 1
H32B H 1.0086 0.5786 0.6861 0.074 Uiso 0.49(4) 1 calc PR A 1
H32C H 1.0125 0.5687 0.5925 0.074 Uiso 0.51(4) 1 calc PR A 2
H32D H 1.0039 0.5683 0.6782 0.074 Uiso 0.51(4) 1 calc PR A 2
C33A C 1.0386(8) 0.6571(7) 0.6343(13) 0.0615(12) Uani 0.49(4) 1 d PD A 1
H33A H 1.0269 0.6862 0.6699 0.092 Uiso 0.49(4) 1 calc PR A 1
H33B H 1.0219 0.6747 0.5782 0.092 Uiso 0.49(4) 1 calc PR A 1
H33C H 1.0930 0.6499 0.6580 0.092 Uiso 0.49(4) 1 calc PR A 1
C33B C 1.0509(7) 0.6471(8) 0.6600(13) 0.0615(12) Uani 0.51(4) 1 d PD A 2
H33D H 1.0517 0.6698 0.6122 0.092 Uiso 0.51(4) 1 calc PR A 2
H33E H 1.1013 0.6311 0.6944 0.092 Uiso 0.51(4) 1 calc PR A 2
H33F H 1.0351 0.6750 0.6934 0.092 Uiso 0.51(4) 1 calc PR A 2
C34 C 0.8706(2) 0.62048(18) 0.2910(2) 0.0310(8) Uani 1 1 d . . .
H34A H 0.8982 0.5899 0.2725 0.037 Uiso 1 1 calc R . .
H34B H 0.9035 0.6570 0.3145 0.037 Uiso 1 1 calc R . .
C35 C 0.7998(2) 0.63965(16) 0.2193(2) 0.0286(7) Uani 1 1 d . . .
C36 C 0.6843(2) 0.66986(16) 0.1508(2) 0.0291(7) Uani 1 1 d . . .
C37 C 0.6090(2) 0.68634(16) 0.1242(2) 0.0312(8) Uani 1 1 d . . .
H37 H 0.5847 0.6842 0.1607 0.037 Uiso 1 1 calc R . .
C38 C 0.5713(2) 0.70588(19) 0.0424(2) 0.0400(9) Uani 1 1 d . . .
H38 H 0.5199 0.7174 0.0221 0.048 Uiso 1 1 calc R . .
C39 C 0.6080(3) 0.7091(2) -0.0119(2) 0.0452(10) Uani 1 1 d . . .
H39 H 0.5804 0.7226 -0.0678 0.054 Uiso 1 1 calc R . .
C40 C 0.6815(3) 0.6933(2) 0.0140(2) 0.0436(10) Uani 1 1 d . . .
H40 H 0.7060 0.6958 -0.0223 0.052 Uiso 1 1 calc R . .
C41 C 0.7195(2) 0.67319(17) 0.0967(2) 0.0323(8) Uani 1 1 d . . .
C42 C 0.8503(3) 0.6477(2) 0.1096(3) 0.0449(10) Uani 1 1 d D . .
H42A H 0.8264 0.6343 0.0504 0.054 Uiso 1 1 calc R . .
H42B H 0.8867 0.6152 0.1417 0.054 Uiso 1 1 calc R . .
C43 C 0.8917(3) 0.7081(2) 0.1158(4) 0.0622(14) Uani 1 1 d D . .
H43A H 0.9308 0.7018 0.0957 0.093 Uiso 1 1 calc R . .
H43B H 0.9148 0.7218 0.1741 0.093 Uiso 1 1 calc R . .
H43C H 0.8562 0.7398 0.0816 0.093 Uiso 1 1 calc R . .
C44 C 0.6150(2) 0.50755(18) 0.1235(2) 0.0325(8) Uani 1 1 d . . .
H44 H 0.6244 0.5509 0.1316 0.039 Uiso 1 1 calc R . .
C45 C 0.6069(3) 0.5226(3) -0.0150(3) 0.0575(13) Uani 1 1 d . . .
H45A H 0.6100 0.5665 0.0011 0.086 Uiso 1 1 calc R . .
H45B H 0.5620 0.5160 -0.0670 0.086 Uiso 1 1 calc R . .
H45C H 0.6517 0.5113 -0.0233 0.086 Uiso 1 1 calc R . .
C46 C 0.5909(4) 0.4179(2) 0.0350(3) 0.0645(15) Uani 1 1 d . . .
H46A H 0.6341 0.4001 0.0285 0.097 Uiso 1 1 calc R . .
H46B H 0.5452 0.4112 -0.0162 0.097 Uiso 1 1 calc R . .
H46C H 0.5855 0.3978 0.0820 0.097 Uiso 1 1 calc R . .
N2 N 0.84944(16) 0.59248(14) 0.35478(17) 0.0263(6) Uani 1 1 d . . .
N3 N 0.67449(16) 0.43067(13) 0.35236(17) 0.0262(6) Uani 1 1 d . . .
N4 N 0.63821(17) 0.49014(14) 0.53173(17) 0.0293(6) Uani 1 1 d . . .
N5 N 0.59917(15) 0.52047(13) 0.39976(16) 0.0235(6) Uani 1 1 d . . .
N6 N 0.52507(16) 0.43754(13) 0.26103(17) 0.0258(6) Uani 1 1 d . . .
N7 N 0.50312(16) 0.33582(14) 0.26297(18) 0.0289(6) Uani 1 1 d . . .
N8 N 0.80635(16) 0.62153(13) 0.47828(17) 0.0256(6) Uani 1 1 d . . .
N9 N 0.91735(17) 0.60725(16) 0.58437(18) 0.0333(7) Uani 1 1 d . A .
N10 N 0.73636(17) 0.64853(13) 0.22806(18) 0.0282(6) Uani 1 1 d . . .
N11 N 0.79222(19) 0.65350(15) 0.14154(19) 0.0340(7) Uani 1 1 d . . .
N12 N 0.6026(2) 0.48412(17) 0.05099(19) 0.0404(8) Uani 1 1 d . . .
O1 O 0.70516(12) 0.55030(10) 0.32871(13) 0.02206(13) Uani 1 1 d . . .
O2 O 0.61517(14) 0.47563(11) 0.18380(14) 0.0287(5) Uani 1 1 d . . .
Cl1 Cl 0.51793(5) 0.58230(4) 0.20712(5) 0.0281(2) Uani 1 1 d . . .
Cl2 Cl 0.63959(4) 0.67953(4) 0.34850(5) 0.02691(19) Uani 1 1 d . . .
Cl3 Cl 0.81267(5) 0.73680(4) 0.37946(5) 0.0311(2) Uani 1 1 d . . .
Fe1 Fe 0.60343(3) 0.51216(2) 0.28502(3) 0.02206(13) Uani 1 1 d . . .
Fe2 Fe 0.74596(3) 0.64203(2) 0.35083(3) 0.02206(13) Uani 1 1 d . . .
B2A B 0.1848(5) 0.5361(4) 0.8727(5) 0.069(3) Uani 0.736(4) 1 d PD B 1
B2B B 0.1689(11) 0.5491(13) 0.8912(13) 0.069(3) Uani 0.264(4) 1 d PD B 2
F5A F 0.2328(3) 0.4822(3) 0.8759(3) 0.0779(13) Uani 0.736(4) 1 d PD B 1
F5B F 0.1916(9) 0.4926(9) 0.8673(10) 0.0779(13) Uani 0.264(4) 1 d PD B 2
F6A F 0.2058(4) 0.5761(3) 0.8219(5) 0.1226(13) Uani 0.736(4) 1 d PD B 1
F6B F 0.2271(12) 0.5859(10) 0.9284(14) 0.1226(13) Uani 0.264(4) 1 d PD B 2
F7A F 0.1135(4) 0.5114(3) 0.8244(5) 0.1226(13) Uani 0.736(4) 1 d PD B 1
F7B F 0.1062(11) 0.5697(10) 0.8357(13) 0.1226(13) Uani 0.264(4) 1 d PD B 2
F8A F 0.2096(4) 0.5564(4) 0.9509(5) 0.1226(13) Uani 0.736(4) 1 d PD B 1
F8B F 0.1883(12) 0.5105(10) 0.9609(13) 0.1226(13) Uani 0.264(4) 1 d PD B 2
C47A C 0.9211(19) 0.403(2) 0.816(2) 0.0619(17) Uani 0.159(5) 1 d P C 1
H47D H 0.9002 0.3797 0.7631 0.093 Uiso 0.159(5) 1 calc PR C 1
H47E H 0.8832 0.4056 0.8384 0.093 Uiso 0.159(5) 1 calc PR C 1
H47F H 0.9654 0.3808 0.8559 0.093 Uiso 0.159(5) 1 calc PR C 1
C47B C 0.9287(9) 0.3892(10) 0.7975(10) 0.0619(17) Uani 0.341(5) 1 d P C 2
H47A H 0.8972 0.3805 0.7386 0.093 Uiso 0.341(5) 1 calc PR C 2
H47B H 0.9019 0.3771 0.8312 0.093 Uiso 0.341(5) 1 calc PR C 2
H47C H 0.9756 0.3655 0.8157 0.093 Uiso 0.341(5) 1 calc PR C 2
C48A C 0.943(3) 0.466(2) 0.8014(19) 0.0619(17) Uani 0.159(5) 1 d PD C 1
H48C H 0.9030 0.4841 0.7504 0.074 Uiso 0.159(5) 1 calc PR C 1
H48D H 0.9902 0.4645 0.7942 0.074 Uiso 0.159(5) 1 calc PR C 1
C48B C 0.9454(15) 0.4541(12) 0.8080(10) 0.0619(17) Uani 0.341(5) 1 d PD C 2
H48A H 0.9192 0.4781 0.7559 0.074 Uiso 0.341(5) 1 calc PR C 2
H48B H 1.0000 0.4628 0.8323 0.074 Uiso 0.341(5) 1 calc PR C 2
C49A C 0.8863(16) 0.529(2) 0.8834(19) 0.0619(17) Uani 0.159(5) 1 d PD C 1
H49C H 0.8785 0.5724 0.8624 0.074 Uiso 0.159(5) 1 calc PR C 1
H49D H 0.8415 0.5047 0.8477 0.074 Uiso 0.159(5) 1 calc PR C 1
C49B C 0.9161(8) 0.5288(8) 0.8872(9) 0.0619(17) Uani 0.341(5) 1 d PD C 2
H49A H 0.8798 0.5477 0.8346 0.074 Uiso 0.341(5) 1 calc PR C 2
H49B H 0.9664 0.5411 0.8919 0.074 Uiso 0.341(5) 1 calc PR C 2
C50A C 0.8920(17) 0.529(2) 0.9600(19) 0.0619(17) Uani 0.159(5) 1 d P C 1
H50D H 0.8422 0.5352 0.9593 0.093 Uiso 0.159(5) 1 calc PR C 1
H50E H 0.9258 0.5623 0.9918 0.093 Uiso 0.159(5) 1 calc PR C 1
H50F H 0.9122 0.4888 0.9861 0.093 Uiso 0.159(5) 1 calc PR C 1
C50B C 0.9062(8) 0.5666(10) 0.9559(9) 0.0619(17) Uani 0.341(5) 1 d P C 2
H50A H 0.8526 0.5720 0.9414 0.093 Uiso 0.341(5) 1 calc PR C 2
H50B H 0.9300 0.6074 0.9609 0.093 Uiso 0.341(5) 1 calc PR C 2
H50C H 0.9299 0.5444 1.0092 0.093 Uiso 0.341(5) 1 calc PR C 2
O3A O 0.9526(11) 0.5034(12) 0.8758(12) 0.0619(17) Uani 0.159(5) 1 d PD C 1
O3B O 0.9120(5) 0.4629(6) 0.8686(6) 0.0619(17) Uani 0.341(5) 1 d PD C 2
B1B B 0.0846(13) 0.5802(15) 0.4302(14) 0.065(2) Uani 0.581(5) 1 d P D 2
F1B F 0.0757(5) 0.5423(5) 0.4955(7) 0.065(2) Uani 0.581(5) 1 d P D 2
F2B F 0.1413(3) 0.5347(4) 0.4250(4) 0.0761(14) Uani 0.581(5) 1 d P D 2
F3B F 0.0295(3) 0.5877(4) 0.3671(4) 0.0761(14) Uani 0.581(5) 1 d P D 2
F4B F 0.1311(6) 0.6287(3) 0.4762(6) 0.121(3) Uani 0.581(5) 1 d P D 2
B1A B 0.0910(17) 0.570(2) 0.440(2) 0.065(2) Uani 0.419(5) 1 d P D 1
F1A F 0.0879(8) 0.5663(8) 0.5094(10) 0.065(2) Uani 0.419(5) 1 d P D 1
F2A F 0.1500(4) 0.5807(5) 0.4202(5) 0.0761(14) Uani 0.419(5) 1 d P D 1
F3A F 0.0246(5) 0.5458(6) 0.3656(6) 0.0761(14) Uani 0.419(5) 1 d P D 1
F4A F 0.0579(5) 0.6427(4) 0.4162(7) 0.083(3) Uani 0.419(5) 1 d P D 1

loop_
_atom_site_aniso_label
_atom_site_aniso_U_11
_atom_site_aniso_U_22
_atom_site_aniso_U_33
_atom_site_aniso_U_23
_atom_site_aniso_U_13
_atom_site_aniso_U_12
C1 0.0242(16) 0.0271(18) 0.0241(16) -0.0009(13) 0.0091(14) 0.0036(13)
C2 0.0274(17) 0.0292(18) 0.0289(17) -0.0017(14) 0.0107(15) 0.0049(14)
C3 0.0299(18) 0.0317(19) 0.0237(17) 0.0043(14) 0.0081(14) 0.0030(15)
C4 0.0264(17) 0.0301(18) 0.0189(15) 0.0027(13) 0.0073(14) -0.0010(14)
C5 0.0295(17) 0.0290(18) 0.0227(16) -0.0035(13) 0.0128(14) -0.0059(14)
C6 0.0317(18) 0.0300(19) 0.0281(17) -0.0023(14) 0.0143(15) -0.0026(15)
C7 0.037(2) 0.036(2) 0.037(2) -0.0053(16) 0.0214(17) 0.0001(16)
C8 0.050(2) 0.047(2) 0.037(2) -0.0080(18) 0.0290(19) -0.0019(19)
C9 0.046(2) 0.048(2) 0.0207(17) -0.0046(16) 0.0182(16) -0.0015(18)
C10 0.0317(18) 0.0346(19) 0.0199(16) -0.0017(14) 0.0112(14) -0.0029(15)
C11 0.051(2) 0.047(2) 0.0224(18) 0.0096(16) 0.0137(17) 0.0075(19)
C12 0.043(2) 0.071(3) 0.0231(19) 0.0032(19) 0.0057(17) 0.012(2)
C13 0.0294(18) 0.0227(17) 0.038(2) -0.0030(15) 0.0106(16) 0.0018(14)
C14 0.0331(18) 0.0295(19) 0.0245(16) -0.0028(14) 0.0129(15) -0.0013(15)
C15 0.0291(17) 0.0326(18) 0.0155(14) -0.0002(13) 0.0116(13) -0.0018(14)
C16 0.0330(18) 0.0328(19) 0.0214(16) -0.0007(14) 0.0151(15) -0.0034(15)
C17 0.0279(18) 0.043(2) 0.0283(18) 0.0016(15) 0.0127(15) 0.0018(15)
C18 0.0314(19) 0.044(2) 0.0300(18) -0.0074(16) 0.0134(16) -0.0103(17)
C19 0.0337(19) 0.0329(19) 0.0299(18) -0.0029(15) 0.0133(16) -0.0057(15)
C20 0.0361(19) 0.0331(19) 0.0219(16) -0.0033(14) 0.0155(15) -0.0028(15)
C21 0.039(2) 0.026(2) 0.057(3) 0.0001(18) 0.011(2) -0.0051(17)
C22 0.052(3) 0.046(3) 0.071(3) -0.014(2) 0.018(3) -0.005(2)
C23 0.0271(17) 0.0309(18) 0.0278(17) -0.0023(14) 0.0136(15) 0.0037(14)
C24 0.0265(17) 0.036(2) 0.0254(17) -0.0004(15) 0.0085(14) 0.0008(15)
C25 0.0255(17) 0.0276(18) 0.0254(16) -0.0030(13) 0.0095(14) -0.0009(14)
C26 0.0321(18) 0.0275(18) 0.0193(15) -0.0030(13) 0.0112(14) -0.0028(14)
C27 0.0338(19) 0.0320(19) 0.0245(17) -0.0013(14) 0.0134(15) 0.0010(15)
C28 0.045(2) 0.047(2) 0.034(2) -0.0063(17) 0.0235(18) 0.0002(18)
C29 0.055(3) 0.067(3) 0.0229(19) -0.0117(19) 0.0161(19) -0.005(2)
C30 0.044(2) 0.066(3) 0.0237(19) -0.0092(18) 0.0090(17) 0.001(2)
C31 0.036(2) 0.041(2) 0.0237(17) -0.0028(15) 0.0099(15) -0.0001(17)
C32 0.0265(18) 0.106(3) 0.035(2) -0.012(2) -0.0041(16) 0.0082(19)
C33A 0.0265(18) 0.106(3) 0.035(2) -0.012(2) -0.0041(16) 0.0082(19)
C33B 0.0265(18) 0.106(3) 0.035(2) -0.012(2) -0.0041(16) 0.0082(19)
C34 0.0325(18) 0.039(2) 0.0292(18) -0.0025(15) 0.0200(16) 0.0011(15)
C35 0.0375(19) 0.0263(18) 0.0266(17) -0.0016(14) 0.0178(15) -0.0009(14)
C36 0.040(2) 0.0256(18) 0.0202(16) -0.0002(13) 0.0107(15) -0.0057(15)
C37 0.041(2) 0.0275(18) 0.0240(17) 0.0044(14) 0.0127(15) -0.0002(15)
C38 0.043(2) 0.038(2) 0.0297(19) 0.0080(16) 0.0058(17) -0.0061(17)
C39 0.053(3) 0.047(2) 0.0240(19) 0.0105(17) 0.0055(18) -0.010(2)
C40 0.063(3) 0.045(2) 0.0239(18) 0.0028(16) 0.0199(19) -0.010(2)
C41 0.044(2) 0.0298(19) 0.0222(17) -0.0011(14) 0.0128(16) -0.0046(16)
C42 0.059(3) 0.053(3) 0.037(2) 0.0022(18) 0.034(2) 0.002(2)
C43 0.070(3) 0.058(3) 0.080(4) 0.013(3) 0.052(3) 0.000(3)
C44 0.037(2) 0.035(2) 0.0252(17) -0.0060(15) 0.0135(16) -0.0103(16)
C45 0.075(3) 0.075(3) 0.026(2) -0.003(2) 0.024(2) -0.019(3)
C46 0.108(4) 0.054(3) 0.035(2) -0.020(2) 0.033(3) -0.017(3)
N2 0.0257(14) 0.0314(16) 0.0226(14) 0.0004(12) 0.0109(12) 0.0012(12)
N3 0.0262(14) 0.0270(15) 0.0240(14) -0.0015(11) 0.0091(12) 0.0011(11)
N4 0.0354(16) 0.0328(16) 0.0178(13) 0.0018(12) 0.0092(12) -0.0001(13)
N5 0.0267(14) 0.0234(14) 0.0198(13) -0.0003(11) 0.0094(11) 0.0003(11)
N6 0.0286(15) 0.0294(15) 0.0200(13) 0.0006(11) 0.0107(12) 0.0005(12)
N7 0.0304(15) 0.0252(15) 0.0280(15) -0.0022(12) 0.0093(12) -0.0007(12)
N8 0.0285(15) 0.0286(15) 0.0214(13) -0.0015(11) 0.0122(12) 0.0001(12)
N9 0.0280(15) 0.0467(19) 0.0222(14) -0.0017(13) 0.0076(12) 0.0054(14)
N10 0.0330(16) 0.0297(16) 0.0237(14) 0.0001(12) 0.0137(13) 0.0014(12)
N11 0.0464(19) 0.0364(17) 0.0256(15) -0.0006(13) 0.0215(14) -0.0024(14)
N12 0.054(2) 0.047(2) 0.0213(15) -0.0078(14) 0.0179(15) -0.0134(16)
O1 0.0245(2) 0.0246(2) 0.01727(19) 0.00019(12) 0.00895(15) 0.00176(13)
O2 0.0336(13) 0.0329(13) 0.0205(11) -0.0045(10) 0.0122(10) -0.0013(10)
Cl1 0.0304(4) 0.0295(4) 0.0207(4) 0.0032(3) 0.0072(3) 0.0013(3)
Cl2 0.0270(4) 0.0276(4) 0.0266(4) -0.0006(3) 0.0118(3) 0.0028(3)
Cl3 0.0343(5) 0.0289(4) 0.0319(4) 0.0012(3) 0.0156(4) -0.0027(3)
Fe1 0.0245(2) 0.0246(2) 0.01727(19) 0.00019(12) 0.00895(15) 0.00176(13)
Fe2 0.0245(2) 0.0246(2) 0.01727(19) 0.00019(12) 0.00895(15) 0.00176(13)
B2A 0.064(5) 0.066(6) 0.062(5) -0.054(4) 0.012(4) -0.019(4)
B2B 0.064(5) 0.066(6) 0.062(5) -0.054(4) 0.012(4) -0.019(4)
F5A 0.070(3) 0.095(3) 0.069(3) -0.019(2) 0.030(3) -0.011(3)
F5B 0.070(3) 0.095(3) 0.069(3) -0.019(2) 0.030(3) -0.011(3)
F6A 0.133(3) 0.124(3) 0.134(3) -0.033(3) 0.079(2) -0.017(2)
F6B 0.133(3) 0.124(3) 0.134(3) -0.033(3) 0.079(2) -0.017(2)
F7A 0.133(3) 0.124(3) 0.134(3) -0.033(3) 0.079(2) -0.017(2)
F7B 0.133(3) 0.124(3) 0.134(3) -0.033(3) 0.079(2) -0.017(2)
F8A 0.133(3) 0.124(3) 0.134(3) -0.033(3) 0.079(2) -0.017(2)
F8B 0.133(3) 0.124(3) 0.134(3) -0.033(3) 0.079(2) -0.017(2)
C47A 0.029(3) 0.108(5) 0.040(2) 0.016(3) 0.006(2) 0.030(3)
C47B 0.029(3) 0.108(5) 0.040(2) 0.016(3) 0.006(2) 0.030(3)
C48A 0.029(3) 0.108(5) 0.040(2) 0.016(3) 0.006(2) 0.030(3)
C48B 0.029(3) 0.108(5) 0.040(2) 0.016(3) 0.006(2) 0.030(3)
C49A 0.029(3) 0.108(5) 0.040(2) 0.016(3) 0.006(2) 0.030(3)
C49B 0.029(3) 0.108(5) 0.040(2) 0.016(3) 0.006(2) 0.030(3)
C50A 0.029(3) 0.108(5) 0.040(2) 0.016(3) 0.006(2) 0.030(3)
C50B 0.029(3) 0.108(5) 0.040(2) 0.016(3) 0.006(2) 0.030(3)
O3A 0.029(3) 0.108(5) 0.040(2) 0.016(3) 0.006(2) 0.030(3)
O3B 0.029(3) 0.108(5) 0.040(2) 0.016(3) 0.006(2) 0.030(3)
B1B 0.044(3) 0.090(8) 0.054(4) 0.014(3) 0.015(3) 0.015(3)
F1B 0.044(3) 0.090(8) 0.054(4) 0.014(3) 0.015(3) 0.015(3)
F2B 0.0408(15) 0.124(4) 0.0571(16) 0.010(3) 0.0146(12) 0.024(3)
F3B 0.0408(15) 0.124(4) 0.0571(16) 0.010(3) 0.0146(12) 0.024(3)
F4B 0.175(9) 0.064(4) 0.123(7) 0.023(4) 0.061(6) 0.009(5)
B1A 0.044(3) 0.090(8) 0.054(4) 0.014(3) 0.015(3) 0.015(3)
F1A 0.044(3) 0.090(8) 0.054(4) 0.014(3) 0.015(3) 0.015(3)
F2A 0.0408(15) 0.124(4) 0.0571(16) 0.010(3) 0.0146(12) 0.024(3)
F3A 0.0408(15) 0.124(4) 0.0571(16) 0.010(3) 0.0146(12) 0.024(3)
F4A 0.066(5) 0.088(6) 0.113(7) 0.018(5) 0.055(5) -0.009(4)

loop_
_atom_type_symbol
_atom_type_description
_atom_type_scat_dispersion_real
_atom_type_scat_dispersion_imag
_atom_type_scat_source
C C 0.0033 0.0016 'International Tables Vol C Tables 4.2.6.8 and 6.1.1.4'
H H 0.0000 0.0000 'International Tables Vol C Tables 4.2.6.8 and 6.1.1.4'
N N 0.0061 0.0033 'International Tables Vol C Tables 4.2.6.8 and 6.1.1.4'
O O 0.0106 0.0060 'International Tables Vol C Tables 4.2.6.8 and 6.1.1.4'
B B 0.0013 0.0007 'International Tables Vol C Tables 4.2.6.8 and 6.1.1.4'
F F 0.0171 0.0103 'International Tables Vol C Tables 4.2.6.8 and 6.1.1.4'
Cl Cl 0.1484 0.1585 'International Tables Vol C Tables 4.2.6.8 and 6.1.1.4'
Fe Fe 0.3463 0.8444 'International Tables Vol C Tables 4.2.6.8 and 6.1.1.4'

loop_
_geom_angle_atom_site_label_1
_geom_angle_atom_site_label_2
_geom_angle_atom_site_label_3
_geom_angle
C2 C1 H1 109.4
C2 C1 C23 109.8(3)
C23 C1 H1 109.4
O1 C1 H1 109.4
O1 C1 C2 111.4(3)
O1 C1 C23 107.4(3)
C1 C2 H2A 110.0
C1 C2 H2B 110.0
H2A C2 H2B 108.3
N3 C2 C1 108.7(3)
N3 C2 H2A 110.0
N3 C2 H2B 110.0
H3A C3 H3B 108.1
C4 C3 H3A 109.5
C4 C3 H3B 109.5
C4 C3 N3 110.9(3)
N3 C3 H3A 109.5
N3 C3 H3B 109.5
N4 C4 C3 124.0(3)
N5 C4 C3 123.3(3)
N5 C4 N4 112.7(3)
C6 C5 C10 121.0(3)
C6 C5 N5 131.2(3)
C10 C5 N5 107.8(3)
C5 C6 H6 121.2
C5 C6 C7 117.6(3)
C7 C6 H6 121.2
C6 C7 H7 119.5
C6 C7 C8 120.9(4)
C8 C7 H7 119.5
C7 C8 H8 119.0
C9 C8 C7 122.0(3)
C9 C8 H8 119.0
C8 C9 H9 121.7
C8 C9 C10 116.6(3)
C10 C9 H9 121.7
C5 C10 C9 121.8(3)
N4 C10 C5 106.7(3)
N4 C10 C9 131.5(3)
H11A C11 H11B 107.9
C12 C11 H11A 109.2
C12 C11 H11B 109.2
N4 C11 H11A 109.2
N4 C11 H11B 109.2
N4 C11 C12 112.0(3)
C11 C12 H12A 109.5
C11 C12 H12B 109.5
C11 C12 H12C 109.5
H12A C12 H12B 109.5
H12A C12 H12C 109.5
H12B C12 H12C 109.5
H13A C13 H13B 108.5
C14 C13 H13A 110.3
C14 C13 H13B 110.3
N3 C13 H13A 110.3
N3 C13 H13B 110.3
N3 C13 C14 107.3(3)
N6 C14 C13 120.6(3)
N6 C14 N7 113.4(3)
N7 C14 C13 126.0(3)
C16 C15 C20 120.2(3)
C16 C15 N6 130.9(3)
N6 C15 C20 108.9(3)
C15 C16 H16 121.1
C17 C16 C15 117.7(3)
C17 C16 H16 121.1
C16 C17 H17 119.4
C16 C17 C18 121.2(4)
C18 C17 H17 119.4
C17 C18 H18 119.2
C19 C18 C17 121.7(3)
C19 C18 H18 119.2
C18 C19 H19 121.7
C18 C19 C20 116.7(3)
C20 C19 H19 121.7
C15 C20 N7 105.7(3)
C19 C20 C15 122.5(3)
C19 C20 N7 131.8(3)
H21A C21 H21B 107.6
C22 C21 H21A 108.7
C22 C21 H21B 108.7
C22 C21 N7 114.2(4)
N7 C21 H21A 108.7
N7 C21 H21B 108.7
C21 C22 H22A 109.5
C21 C22 H22B 109.5
C21 C22 H22C 109.5
H22A C22 H22B 109.5
H22A C22 H22C 109.5
H22B C22 H22C 109.5
C1 C23 H23A 109.7
C1 C23 H23B 109.7
H23A C23 H23B 108.2
N2 C23 C1 109.9(3)
N2 C23 H23A 109.7
N2 C23 H23B 109.7
H24A C24 H24B 108.3
C25 C24 H24A 109.8
C25 C24 H24B 109.8
N2 C24 H24A 109.8
N2 C24 H24B 109.8
N2 C24 C25 109.3(3)
N8 C25 C24 123.1(3)
N8 C25 N9 112.3(3)
N9 C25 C24 124.4(3)
C27 C26 C31 121.3(3)
C27 C26 N8 131.1(3)
N8 C26 C31 107.6(3)
C26 C27 H27 121.8
C28 C27 C26 116.4(3)
C28 C27 H27 121.8
C27 C28 H28 118.8
C27 C28 C29 122.4(4)
C29 C28 H28 118.8
C28 C29 H29 119.4
C30 C29 C28 121.2(4)
C30 C29 H29 119.4
C29 C30 H30 121.5
C31 C30 C29 116.9(4)
C31 C30 H30 121.5
C30 C31 C26 121.9(4)
C30 C31 N9 131.4(4)
N9 C31 C26 106.6(3)
H32A C32 H32B 108.7
H32A C32 H32C 9.9
H32A C32 H32D 97.1
H32B C32 H32C 118.2
H32B C32 H32D 14.9
H32C C32 H32D 107.0
C33A C32 H32A 110.5
C33A C32 H32B 110.5
C33A C32 H32C 103.1
C33A C32 H32D 124.5
C33B C32 H32A 112.5
C33B C32 H32B 94.0
C33B C32 H32C 107.5
C33B C32 H32D 107.5
C33B C32 C33A 17.4(5)
N9 C32 H32A 110.5
N9 C32 H32B 110.5
N9 C32 H32C 107.5
N9 C32 H32D 107.5
N9 C32 C33A 106.3(8)
N9 C32 C33B 119.2(8)
C32 C33A H33A 109.5
C32 C33A H33B 109.5
C32 C33A H33C 109.5
C32 C33B H33D 109.5
C32 C33B H33E 109.5
C32 C33B H33F 109.5
H33D C33B H33E 109.5
H33D C33B H33F 109.5
H33E C33B H33F 109.5
H34A C34 H34B 108.5
C35 C34 H34A 110.2
C35 C34 H34B 110.2
N2 C34 H34A 110.2
N2 C34 H34B 110.2
N2 C34 C35 107.4(3)
N10 C35 C34 121.5(3)
N10 C35 N11 112.2(3)
N11 C35 C34 126.2(3)
C37 C36 C41 121.0(3)
C37 C36 N10 130.6(3)
N10 C36 C41 108.4(3)
C36 C37 H37 121.5
C38 C37 C36 117.1(3)
C38 C37 H37 121.5
C37 C38 H38 119.4
C37 C38 C39 121.3(4)
C39 C38 H38 119.4
C38 C39 H39 119.1
C40 C39 C38 121.7(4)
C40 C39 H39 119.1
C39 C40 H40 121.6
C39 C40 C41 116.9(4)
C41 C40 H40 121.6
C36 C41 C40 122.0(4)
N11 C41 C36 106.3(3)
N11 C41 C40 131.7(4)
H42A C42 H42B 107.9
C43 C42 H42A 109.2
C43 C42 H42B 109.2
N11 C42 H42A 109.2
N11 C42 H42B 109.2
N11 C42 C43 112.1(4)
C42 C43 H43A 109.5
C42 C43 H43B 109.5
C42 C43 H43C 109.5
H43A C43 H43B 109.5
H43A C43 H43C 109.5
H43B C43 H43C 109.5
N12 C44 H44 118.3
O2 C44 H44 118.3
O2 C44 N12 123.4(4)
H45A C45 H45B 109.5
H45A C45 H45C 109.5
H45B C45 H45C 109.5
N12 C45 H45A 109.5
N12 C45 H45B 109.5
N12 C45 H45C 109.5
H46A C46 H46B 109.5
H46A C46 H46C 109.5
H46B C46 H46C 109.5
N12 C46 H46A 109.5
N12 C46 H46B 109.5
N12 C46 H46C 109.5
C23 N2 Fe2 105.39(19)
C24 N2 C23 111.7(3)
C24 N2 C34 112.0(3)
C24 N2 Fe2 109.2(2)
C34 N2 C23 109.8(3)
C34 N2 Fe2 108.5(2)
C2 N3 C3 112.1(3)
C2 N3 C13 111.3(3)
C2 N3 Fe1 102.6(2)
C3 N3 Fe1 110.2(2)
C13 N3 C3 110.7(3)
C13 N3 Fe1 109.7(2)
C4 N4 C10 106.8(3)
C4 N4 C11 127.5(3)
C10 N4 C11 125.7(3)
C4 N5 C5 106.0(3)
C4 N5 Fe1 115.6(2)
C5 N5 Fe1 138.4(2)
C14 N6 C15 105.4(3)
C14 N6 Fe1 115.7(2)
C15 N6 Fe1 138.9(2)
C14 N7 C20 106.6(3)
C14 N7 C21 126.5(3)
C20 N7 C21 126.7(3)
C25 N8 C26 106.7(3)
C25 N8 Fe2 114.7(2)
C26 N8 Fe2 136.1(2)
C25 N9 C31 106.8(3)
C25 N9 C32 126.3(3)
C31 N9 C32 126.8(3)
C35 N10 C36 105.7(3)
C35 N10 Fe2 115.3(2)
C36 N10 Fe2 138.0(2)
C35 N11 C41 107.4(3)
C35 N11 C42 126.7(3)
C41 N11 C42 125.9(3)
C44 N12 C45 121.0(4)
C44 N12 C46 121.4(3)
C46 N12 C45 117.4(3)
C1 O1 Fe1 116.72(19)
C1 O1 Fe2 108.15(18)
Fe1 O1 Fe2 134.46(11)
C44 O2 Fe1 124.3(2)
N3 Fe1 Cl1 170.78(8)
N5 Fe1 N3 79.66(10)
N5 Fe1 N6 86.44(10)
N5 Fe1 Cl1 102.39(8)
N6 Fe1 N3 75.68(11)
N6 Fe1 Cl1 95.40(8)
O1 Fe1 N3 79.56(10)
O1 Fe1 N5 91.77(10)
O1 Fe1 N6 155.09(10)
O1 Fe1 O2 92.00(9)
O1 Fe1 Cl1 109.22(7)
O2 Fe1 N3 83.69(10)
O2 Fe1 N5 161.95(10)
O2 Fe1 N6 82.74(10)
O2 Fe1 Cl1 93.00(7)
N2 Fe2 Cl3 89.52(8)
N8 Fe2 N2 76.92(10)
N8 Fe2 O1 90.06(10)
N8 Fe2 Cl2 101.46(8)
N8 Fe2 Cl3 86.55(8)
N10 Fe2 N2 75.78(11)
N10 Fe2 N8 152.18(11)
N10 Fe2 O1 90.49(10)
N10 Fe2 Cl2 106.27(8)
N10 Fe2 Cl3 87.99(8)
O1 Fe2 N2 80.20(10)
O1 Fe2 Cl2 93.24(6)
O1 Fe2 Cl3 169.67(7)
Cl2 Fe2 N2 173.21(8)
Cl2 Fe2 Cl3 96.99(3)
F6A B2A F5A 98.7(7)
F7A B2A F5A 100.5(6)
F7A B2A F6A 109.0(7)
F8A B2A F5A 105.5(7)
F8A B2A F6A 112.3(7)
F8A B2A F7A 126.3(9)
F6B B2B F5B 110.4(19)
F6B B2B F8B 93.4(17)
F7B B2B F5B 112.8(18)
F7B B2B F6B 122(3)
F7B B2B F8B 134(2)
F8B B2B F5B 75.4(17)
B2B F5B F8B 51.8(10)
B2B F8B F5B 52.8(10)
H47D C47A H47E 109.5
H47D C47A H47F 109.5
H47E C47A H47F 109.5
C48A C47A H47D 109.4
C48A C47A H47E 109.4
C48A C47A H47F 109.6
H47A C47B H47B 109.5
H47A C47B H47C 109.5
H47B C47B H47C 109.5
C48B C47B H47A 109.5
C48B C47B H47B 109.5
C48B C47B H47C 109.4
C47A C48A H48C 110.5
C47A C48A H48D 110.3
C47A C48A O3A 107(3)
H48C C48A H48D 108.6
O3A C48A H48C 110.5
O3A C48A H48D 110.2
C47B C48B H48A 112.9
C47B C48B H48B 112.9
C47B C48B O3B 94.1(19)
H48A C48B H48B 110.3
O3B C48B H48A 112.9
O3B C48B H48B 113.0
H49C C49A H49D 107.7
C50A C49A H49C 108.9
C50A C49A H49D 108.9
C50A C49A O3A 113(2)
O3A C49A H49C 108.9
O3A C49A H49D 108.9
H49A C49B H49B 105.4
C50B C49B H49A 104.0
C50B C49B H49B 104.0
O3B C49B H49A 104.0
O3B C49B H49B 104.0
O3B C49B C50B 133.0(14)
C49A C50A H50D 109.5
C49A C50A H50E 109.5
C49A C50A H50F 109.5
H50D C50A H50E 109.5
H50D C50A H50F 109.5
H50E C50A H50F 109.5
C49B C50B H50A 109.5
C49B C50B H50B 109.5
C49B C50B H50C 109.5
H50A C50B H50B 109.5
H50A C50B H50C 109.5
H50B C50B H50C 109.5
C49A O3A C48A 120(3)
C49B O3B C48B 106.7(15)
F1B B1B F2B 91.2(14)
F3B B1B F1B 116(2)
F3B B1B F2B 116(2)
F3B B1B F4B 124(2)
F4B B1B F1B 102.7(16)
F4B B1B F2B 101.6(15)
F1A B1A F2A 131(3)
F1A B1A F3A 117(3)
F1A B1A F4A 97(3)
F2A B1A F3A 111(2)
F2A B1A F4A 93(2)
F3A B1A F4A 89.9(10)

loop_
_geom_bond_atom_site_label_1
_geom_bond_atom_site_label_2
_geom_bond_distance
C1 H1 1.0000
C1 C2 1.512(5)
C1 C23 1.526(5)
C1 O1 1.446(4)
C2 H2A 0.9900
C2 H2B 0.9900
C2 N3 1.478(4)
C3 H3A 0.9900
C3 H3B 0.9900
C3 C4 1.491(5)
C3 N3 1.498(4)
C4 N4 1.349(4)
C4 N5 1.322(4)
C5 C6 1.383(5)
C5 C10 1.395(5)
C5 N5 1.402(4)
C6 H6 0.9500
C6 C7 1.384(5)
C7 H7 0.9500
C7 C8 1.409(6)
C8 H8 0.9500
C8 C9 1.369(6)
C9 H9 0.9500
C9 C10 1.400(5)
C10 N4 1.386(5)
C11 H11A 0.9900
C11 H11B 0.9900
C11 C12 1.499(6)
C11 N4 1.465(5)
C12 H12A 0.9800
C12 H12B 0.9800
C12 H12C 0.9800
C13 H13A 0.9900
C13 H13B 0.9900
C13 C14 1.497(5)
C13 N3 1.486(5)
C14 N6 1.326(5)
C14 N7 1.347(5)
C15 C16 1.388(5)
C15 C20 1.400(5)
C15 N6 1.399(4)
C16 H16 0.9500
C16 C17 1.381(5)
C17 H17 0.9500
C17 C18 1.404(6)
C18 H18 0.9500
C18 C19 1.377(6)
C19 H19 0.9500
C19 C20 1.384(5)
C20 N7 1.404(5)
C21 H21A 0.9900
C21 H21B 0.9900
C21 C22 1.464(7)
C21 N7 1.479(5)
C22 H22A 0.9800
C22 H22B 0.9800
C22 H22C 0.9800
C23 H23A 0.9900
C23 H23B 0.9900
C23 N2 1.483(5)
C24 H24A 0.9900
C24 H24B 0.9900
C24 C25 1.481(5)
C24 N2 1.479(4)
C25 N8 1.317(4)
C25 N9 1.352(4)
C26 C27 1.391(5)
C26 C31 1.401(5)
C26 N8 1.395(4)
C27 H27 0.9500
C27 C28 1.388(5)
C28 H28 0.9500
C28 C29 1.391(6)
C29 H29 0.9500
C29 C30 1.388(6)
C30 H30 0.9500
C30 C31 1.383(5)
C31 N9 1.385(5)
C32 H32A 0.9900
C32 H32B 0.9900
C32 H32C 0.9900
C32 H32D 0.9900
C32 C33A 1.559(12)
C32 C33B 1.486(11)
C32 N9 1.455(5)
C33A H33A 0.9800
C33A H33B 0.9800
C33A H33C 0.9800
C33B H33D 0.9800
C33B H33E 0.9800
C33B H33F 0.9800
C34 H34A 0.9900
C34 H34B 0.9900
C34 C35 1.492(5)
C34 N2 1.481(4)
C35 N10 1.331(5)
C35 N11 1.350(4)
C36 C37 1.393(5)
C36 C41 1.396(5)
C36 N10 1.394(4)
C37 H37 0.9500
C37 C38 1.383(5)
C38 H38 0.9500
C38 C39 1.420(6)
C39 H39 0.9500
C39 C40 1.361(6)
C40 H40 0.9500
C40 C41 1.399(5)
C41 N11 1.376(5)
C42 H42A 0.9900
C42 H42B 0.9900
C42 C43 1.511(6)
C42 N11 1.473(5)
C43 H43A 0.9800
C43 H43B 0.9800
C43 H43C 0.9800
C44 H44 0.9500
C44 N12 1.300(5)
C44 O2 1.266(4)
C45 H45A 0.9800
C45 H45B 0.9800
C45 H45C 0.9800
C45 N12 1.460(5)
C46 H46A 0.9800
C46 H46B 0.9800
C46 H46C 0.9800
C46 N12 1.452(6)
N2 Fe2 2.267(3)
N3 Fe1 2.245(3)
N5 Fe1 2.069(3)
N6 Fe1 2.138(3)
N8 Fe2 2.102(3)
N10 Fe2 2.100(3)
O1 Fe1 1.989(2)
O1 Fe2 2.104(2)
O2 Fe1 2.051(2)
Cl1 Fe1 2.2459(9)
Cl2 Fe2 2.2205(9)
Cl3 Fe2 2.3603(10)
B2A F5A 1.480(11)
B2A F6A 1.422(10)
B2A F7A 1.401(9)
B2A F8A 1.330(9)
B2B F5B 1.418(19)
B2B F6B 1.32(2)
B2B F7B 1.29(2)
B2B F8B 1.40(2)
F5B F8B 1.72(3)
C47A H47D 0.9800
C47A H47E 0.9800
C47A H47F 0.9800
C47A C48A 1.48(8)
C47B H47A 0.9800
C47B H47B 0.9800
C47B H47C 0.9800
C47B C48B 1.43(3)
C48A H48C 0.9900
C48A H48D 0.9900
C48A O3A 1.485(19)
C48B H48A 0.9900
C48B H48B 0.9900
C48B O3B 1.482(16)
C49A H49C 0.9900
C49A H49D 0.9900
C49A C50A 1.31(4)
C49A O3A 1.470(18)
C49B H49A 0.9900
C49B H49B 0.9900
C49B C50B 1.54(2)
C49B O3B 1.450(15)
C50A H50D 0.9800
C50A H50E 0.9800
C50A H50F 0.9800
C50B H50A 0.9800
C50B H50B 0.9800
C50B H50C 0.9800
B1B F1B 1.48(3)
B1B F2B 1.51(2)
B1B F3B 1.19(2)
B1B F4B 1.40(4)
B1A F1A 1.25(3)
B1A F2A 1.36(3)
B1A F3A 1.50(4)
B1A F4A 1.69(4)

loop_
_geom_torsion_atom_site_label_1
_geom_torsion_atom_site_label_2
_geom_torsion_atom_site_label_3
_geom_torsion_atom_site_label_4
_geom_torsion
C1 C2 N3 C3 -70.5(3)
C1 C2 N3 C13 164.9(3)
C1 C2 N3 Fe1 47.7(3)
C1 C23 N2 C24 84.6(3)
C1 C23 N2 C34 -150.5(3)
C1 C23 N2 Fe2 -33.8(3)
C1 O1 Fe1 N3 9.5(2)
C1 O1 Fe1 N5 88.6(2)
C1 O1 Fe1 N6 3.3(3)
C1 O1 Fe1 O2 -73.8(2)
C1 O1 Fe1 Cl1 -167.63(18)
C1 O1 Fe2 N2 26.19(18)
C1 O1 Fe2 N8 -50.53(19)
C1 O1 Fe2 N10 101.66(19)
C1 O1 Fe2 Cl2 -152.01(17)
C1 O1 Fe2 Cl3 20.2(5)
C2 C1 C23 N2 -179.6(3)
C2 C1 O1 Fe1 15.1(3)
C2 C1 O1 Fe2 -172.9(2)
C2 N3 Fe1 N5 -125.4(2)
C2 N3 Fe1 N6 145.7(2)
C2 N3 Fe1 O1 -31.62(19)
C2 N3 Fe1 O2 61.6(2)
C2 N3 Fe1 Cl1 130.9(4)
C3 C4 N4 C10 -177.4(3)
C3 C4 N4 C11 4.5(6)
C3 C4 N5 C5 176.9(3)
C3 C4 N5 Fe1 -4.0(4)
C3 N3 Fe1 N5 -5.8(2)
C3 N3 Fe1 N6 -94.8(2)
C3 N3 Fe1 O1 87.9(2)
C3 N3 Fe1 O2 -178.8(2)
C3 N3 Fe1 Cl1 -109.5(5)
C4 C3 N3 C2 119.0(3)
C4 C3 N3 C13 -116.1(3)
C4 C3 N3 Fe1 5.4(3)
C4 N5 Fe1 N3 5.3(2)
C4 N5 Fe1 N6 81.4(2)
C4 N5 Fe1 O1 -73.7(2)
C4 N5 Fe1 O2 28.3(5)
C4 N5 Fe1 Cl1 176.2(2)
C5 C6 C7 C8 0.5(6)
C5 C10 N4 C4 0.3(4)
C5 C10 N4 C11 178.4(3)
C5 N5 Fe1 N3 -176.0(3)
C5 N5 Fe1 N6 -99.9(3)
C5 N5 Fe1 O1 104.9(3)
C5 N5 Fe1 O2 -153.1(3)
C5 N5 Fe1 Cl1 -5.2(3)
C6 C5 C10 C9 -1.4(5)
C6 C5 C10 N4 178.5(3)
C6 C5 N5 C4 -178.2(4)
C6 C5 N5 Fe1 3.1(6)
C6 C7 C8 C9 -0.9(6)
C7 C8 C9 C10 0.2(6)
C8 C9 C10 C5 0.9(6)
C8 C9 C10 N4 -178.9(4)
C9 C10 N4 C4 -179.9(4)
C9 C10 N4 C11 -1.8(6)
C10 C5 C6 C7 0.6(5)
C10 C5 N5 C4 1.1(4)
C10 C5 N5 Fe1 -177.6(3)
C12 C11 N4 C4 97.9(4)
C12 C11 N4 C10 -79.8(5)
C13 C14 N6 C15 177.8(3)
C13 C14 N6 Fe1 -2.6(4)
C13 C14 N7 C20 -177.5(3)
C13 C14 N7 C21 7.5(6)
C13 N3 Fe1 N5 116.3(2)
C13 N3 Fe1 N6 27.3(2)
C13 N3 Fe1 O1 -150.0(2)
C13 N3 Fe1 O2 -56.8(2)
C13 N3 Fe1 Cl1 12.6(6)
C14 C13 N3 C2 -147.9(3)
C14 C13 N3 C3 86.7(3)
C14 C13 N3 Fe1 -35.0(3)
C14 N6 Fe1 N3 -13.9(2)
C14 N6 Fe1 N5 -94.1(2)
C14 N6 Fe1 O1 -7.6(4)
C14 N6 Fe1 O2 71.4(2)
C14 N6 Fe1 Cl1 163.8(2)
C15 C16 C17 C18 1.5(5)
C15 C20 N7 C14 0.0(4)
C15 C20 N7 C21 174.9(3)
C15 N6 Fe1 N3 165.5(3)
C15 N6 Fe1 N5 85.2(3)
C15 N6 Fe1 O1 171.7(3)
C15 N6 Fe1 O2 -109.2(3)
C15 N6 Fe1 Cl1 -16.9(3)
C16 C15 C20 C19 0.4(5)
C16 C15 C20 N7 -179.1(3)
C16 C15 N6 C14 178.9(3)
C16 C15 N6 Fe1 -0.5(5)
C16 C17 C18 C19 -0.3(6)
C17 C18 C19 C20 -0.8(5)
C18 C19 C20 C15 0.8(5)
C18 C19 C20 N7 -179.9(3)
C19 C20 N7 C14 -179.4(4)
C19 C20 N7 C21 -4.5(6)
C20 C15 C16 C17 -1.5(5)
C20 C15 N6 C14 -0.4(3)
C20 C15 N6 Fe1 -179.8(2)
C22 C21 N7 C14 -65.5(5)
C22 C21 N7 C20 120.5(4)
C23 C1 C2 N3 -162.9(3)
C23 C1 O1 Fe1 135.4(2)
C23 C1 O1 Fe2 -52.7(3)
C23 N2 Fe2 N8 97.2(2)
C23 N2 Fe2 N10 -88.2(2)
C23 N2 Fe2 O1 4.82(19)
C23 N2 Fe2 Cl2 20.2(8)
C23 N2 Fe2 Cl3 -176.25(19)
C24 C25 N8 C26 -173.5(3)
C24 C25 N8 Fe2 -8.2(4)
C24 C25 N9 C31 173.3(3)
C24 C25 N9 C32 -3.9(6)
C24 N2 Fe2 N8 -22.9(2)
C24 N2 Fe2 N10 151.7(2)
C24 N2 Fe2 O1 -115.3(2)
C24 N2 Fe2 Cl2 -99.9(6)
C24 N2 Fe2 Cl3 63.7(2)
C25 C24 N2 C23 -91.5(3)
C25 C24 N2 C34 144.9(3)
C25 C24 N2 Fe2 24.7(3)
C25 N8 Fe2 N2 16.9(2)
C25 N8 Fe2 N10 5.7(4)
C25 N8 Fe2 O1 96.9(2)
C25 N8 Fe2 Cl2 -169.8(2)
C25 N8 Fe2 Cl3 -73.4(2)
C26 C27 C28 C29 -0.6(6)
C26 C31 N9 C25 1.3(4)
C26 C31 N9 C32 178.4(4)
C26 N8 Fe2 N2 176.4(3)
C26 N8 Fe2 N10 165.2(3)
C26 N8 Fe2 O1 -103.6(3)
C26 N8 Fe2 Cl2 -10.3(3)
C26 N8 Fe2 Cl3 86.1(3)
C27 C26 C31 C30 -1.3(6)
C27 C26 C31 N9 -178.4(3)
C27 C26 N8 C25 177.0(4)
C27 C26 N8 Fe2 16.4(6)
C27 C28 C29 C30 -1.0(7)
C28 C29 C30 C31 1.5(7)
C29 C30 C31 C26 -0.4(7)
C29 C30 C31 N9 175.9(4)
C30 C31 N9 C25 -175.4(5)
C30 C31 N9 C32 1.7(8)
C31 C26 C27 C28 1.7(5)
C31 C26 N8 C25 -0.9(4)
C31 C26 N8 Fe2 -161.5(3)
C33A C32 N9 C25 85.8(8)
C33A C32 N9 C31 -90.8(8)
C33B C32 N9 C25 98.5(10)
C33B C32 N9 C31 -78.1(10)
C34 C35 N10 C36 176.1(3)
C34 C35 N10 Fe2 5.6(4)
C34 C35 N11 C41 -175.6(3)
C34 C35 N11 C42 5.4(6)
C34 N2 Fe2 N8 -145.2(2)
C34 N2 Fe2 N10 29.4(2)
C34 N2 Fe2 O1 122.4(2)
C34 N2 Fe2 Cl2 137.8(6)
C34 N2 Fe2 Cl3 -58.6(2)
C35 C34 N2 C23 81.1(3)
C35 C34 N2 C24 -154.2(3)
C35 C34 N2 Fe2 -33.6(3)
C35 N10 Fe2 N2 -19.2(2)
C35 N10 Fe2 N8 -7.9(4)
C35 N10 Fe2 O1 -99.0(2)
C35 N10 Fe2 Cl2 167.5(2)
C35 N10 Fe2 Cl3 70.8(2)
C36 C37 C38 C39 -0.1(6)
C36 C41 N11 C35 -0.5(4)
C36 C41 N11 C42 178.4(3)
C36 N10 Fe2 N2 174.5(4)
C36 N10 Fe2 N8 -174.2(3)
C36 N10 Fe2 O1 94.8(3)
C36 N10 Fe2 Cl2 1.2(4)
C36 N10 Fe2 Cl3 -95.4(3)
C37 C36 C41 C40 0.3(6)
C37 C36 C41 N11 -179.5(3)
C37 C36 N10 C35 179.8(4)
C37 C36 N10 Fe2 -13.1(6)
C37 C38 C39 C40 -0.2(7)
C38 C39 C40 C41 0.5(6)
C39 C40 C41 C36 -0.6(6)
C39 C40 C41 N11 179.1(4)
C40 C41 N11 C35 179.7(4)
C40 C41 N11 C42 -1.3(7)
C41 C36 C37 C38 0.1(5)
C41 C36 N10 C35 -0.1(4)
C41 C36 N10 Fe2 167.0(3)
C43 C42 N11 C35 -94.9(5)
C43 C42 N11 C41 86.3(5)
C44 O2 Fe1 N3 -150.2(3)
C44 O2 Fe1 N5 -172.9(3)
C44 O2 Fe1 N6 133.5(3)
C44 O2 Fe1 O1 -70.9(3)
C44 O2 Fe1 Cl1 38.4(3)
N2 C24 C25 N8 -12.6(5)
N2 C24 C25 N9 172.7(3)
N2 C34 C35 N10 20.6(5)
N2 C34 C35 N11 -163.6(3)
N3 C3 C4 N4 176.3(3)
N3 C3 C4 N5 -1.4(5)
N3 C13 C14 N6 26.3(4)
N3 C13 C14 N7 -156.6(3)
N4 C4 N5 C5 -1.0(4)
N4 C4 N5 Fe1 178.1(2)
N5 C4 N4 C10 0.5(4)
N5 C4 N4 C11 -177.6(3)
N5 C5 C6 C7 179.8(3)
N5 C5 C10 C9 179.3(3)
N5 C5 C10 N4 -0.8(4)
N6 C14 N7 C20 -0.2(4)
N6 C14 N7 C21 -175.2(3)
N6 C15 C16 C17 179.3(3)
N6 C15 C20 C19 179.8(3)
N6 C15 C20 N7 0.3(3)
N7 C14 N6 C15 0.4(4)
N7 C14 N6 Fe1 179.9(2)
N8 C25 N9 C31 -1.9(4)
N8 C25 N9 C32 -179.1(4)
N8 C26 C27 C28 -175.9(4)
N8 C26 C31 C30 176.8(4)
N8 C26 C31 N9 -0.3(4)
N9 C25 N8 C26 1.7(4)
N9 C25 N8 Fe2 167.1(2)
N10 C35 N11 C41 0.5(4)
N10 C35 N11 C42 -178.4(3)
N10 C36 C37 C38 -179.8(4)
N10 C36 C41 C40 -179.8(3)
N10 C36 C41 N11 0.4(4)
N11 C35 N10 C36 -0.3(4)
N11 C35 N10 Fe2 -170.8(2)
N12 C44 O2 Fe1 -161.2(3)
O1 C1 C2 N3 -44.1(4)
O1 C1 C23 N2 59.1(3)
O2 C44 N12 C45 -176.9(4)
O2 C44 N12 C46 -2.6(7)
Fe1 O1 Fe2 N2 -163.91(17)
Fe1 O1 Fe2 N8 119.38(16)
Fe1 O1 Fe2 N10 -88.44(16)
Fe1 O1 Fe2 Cl2 17.89(15)
Fe1 O1 Fe2 Cl3 -169.9(2)
Fe2 O1 Fe1 N3 -159.80(16)
Fe2 O1 Fe1 N5 -80.65(16)
Fe2 O1 Fe1 N6 -165.99(18)
Fe2 O1 Fe1 O2 117.00(15)
Fe2 O1 Fe1 Cl1 23.12(16)
F6B B2B F5B F8B 88(2)
F6B B2B F8B F5B -110.2(19)
F7B B2B F5B F8B -132(3)
F7B B2B F8B F5B 108(3)
C47A C48A O3A C49A -80(4)
C47B C48B O3B C49B -175.9(11)
C50A C49A O3A C48A 143(4)
C50B C49B O3B C48B -166.0(15)

loop_
_platon_squeeze_void_nr
_platon_squeeze_void_average_x
_platon_squeeze_void_average_y
_platon_squeeze_void_average_z
_platon_squeeze_void_volume
_platon_squeeze_void_count_electrons
_platon_squeeze_void_content
1 -0.201 0.250 -0.119 657 224 ' '
2 0.201 0.750 0.091 657 224 ' '
